data_7216999
loop_
_publ_author_name
'zhang, xiutang'
'Fan, Liming'
'Song, Weikuo'
'Fan, Weiliu'
'Sun, Liming'
'Zhao, Xian'

_publ_section_title
;
 Syntheses, Structures, and Luminescence Properties of Four Metal-Organic
 Polymers With Undocumented Topologies Constructed From
 3,5-Bis((4'-carboxylbenzyl)oxy)benzoate Ligand
;
_journal_name_full 'RSC Advances'
_journal_paper_doi 10.1039/c4ra04707a
_journal_year 2014
_chemical_formula_moiety 'C23 H16 Cd N0 O8'
_chemical_formula_sum 'C23 H16 Cd N0 O8'
_chemical_formula_weight 532.76
_chemical_name_systematic
; 
 ? 
;
_space_group_IT_number 33
_symmetry_cell_setting orthorhombic
_symmetry_space_group_name_Hall 'P 2c -2n'
_symmetry_space_group_name_H-M 'P n a 21'
_atom_sites_solution_hydrogens geom
_atom_sites_solution_primary direct
_atom_sites_solution_secondary difmap
_audit_creation_method SHELXL-97
_cell_angle_alpha 90.00
_cell_angle_beta 90.00
_cell_angle_gamma 90.00
_cell_formula_units_Z 4
_cell_length_a 19.0064(19)
_cell_length_b 24.517(2)
_cell_length_c 4.6956(5)
_cell_measurement_reflns_used 3308
_cell_measurement_temperature 293(2)
_cell_measurement_theta_max 24.63
_cell_measurement_theta_min 2.30
_cell_volume 2188.1(4)
_computing_cell_refinement 'Bruker SMART'
_computing_data_collection 'Bruker SMART'
_computing_data_reduction 'Bruker SAINT'
_computing_molecular_graphics 'Bruker SHELXTL'
_computing_publication_material 'Bruker SHELXTL'
_computing_structure_refinement 'SHELXL-97 (Sheldrick, 1997)'
_computing_structure_solution 'SHELXS-97 (Sheldrick, 1990)'
_diffrn_ambient_temperature 293(2)
_diffrn_measured_fraction_theta_full 1.000
_diffrn_measured_fraction_theta_max 1.000
_diffrn_measurement_device_type 'CCD area detector'
_diffrn_measurement_method 'phi and omega scans'
_diffrn_radiation_monochromator graphite
_diffrn_radiation_source 'fine-focus sealed tube'
_diffrn_radiation_type MoK\a
_diffrn_radiation_wavelength 0.71073
_diffrn_reflns_av_R_equivalents 0.0364
_diffrn_reflns_av_sigmaI/netI 0.0422
_diffrn_reflns_limit_h_max 22
_diffrn_reflns_limit_h_min -22
_diffrn_reflns_limit_k_max 27
_diffrn_reflns_limit_k_min -29
_diffrn_reflns_limit_l_max 5
_diffrn_reflns_limit_l_min -5
_diffrn_reflns_number 11049
_diffrn_reflns_theta_full 25.00
_diffrn_reflns_theta_max 25.00
_diffrn_reflns_theta_min 1.36
_diffrn_standards_number 0
_exptl_absorpt_coefficient_mu 1.045
_exptl_absorpt_correction_T_max 0.8591
_exptl_absorpt_correction_T_min 0.7113
_exptl_absorpt_correction_type multi-scan
_exptl_absorpt_process_details '(SADABS; Bruker, 2001)'
_exptl_crystal_colour orange
_exptl_crystal_density_diffrn 1.617
_exptl_crystal_density_method 'not measured'
_exptl_crystal_description block
_exptl_crystal_F_000 1064
_exptl_crystal_size_max 0.35
_exptl_crystal_size_mid 0.17
_exptl_crystal_size_min 0.15
_refine_diff_density_max 3.758
_refine_diff_density_min -1.763
_refine_diff_density_rms 0.351
_refine_ls_abs_structure_details 'Flack H D (1983), Acta Cryst. A39, 876-881'
_refine_ls_abs_structure_Flack 0.06(9)
_refine_ls_extinction_method none
_refine_ls_goodness_of_fit_ref 1.002
_refine_ls_hydrogen_treatment mixed
_refine_ls_matrix_type full
_refine_ls_number_parameters 290
_refine_ls_number_reflns 3730
_refine_ls_number_restraints 1
_refine_ls_restrained_S_all 1.002
_refine_ls_R_factor_all 0.0778
_refine_ls_R_factor_gt 0.0680
_refine_ls_shift/su_max 0.001
_refine_ls_shift/su_mean 0.000
_refine_ls_structure_factor_coef Fsqd
_refine_ls_weighting_details 'calc w=1/[\s^2^(Fo^2^)+(0.1810P)^2^+16.8915P] where P=(Fo^2^+2Fc^2^)/3'
_refine_ls_weighting_scheme calc
_refine_ls_wR_factor_gt 0.2271
_refine_ls_wR_factor_ref 0.2400
_reflns_number_gt 3297
_reflns_number_total 3730
_reflns_threshold_expression >2sigma(I)
_cod_data_source_file c4ra04707a2.cif
_cod_data_source_block z
_cod_depositor_comments
;
The following automatic conversions were performed:

'_symmetry_cell_setting' value 'Orthorhombic' changed to
'orthorhombic' according to
/usr/data/users/saulius/crontab/automatic-downloads/rss-feeds/RSC/lib/dictionaries/cif_core.dic
dictionary named 'cif_core.dic' version 2.4.2 from 2011-04-26.

Automatic conversion script
Id: cif_fix_values 2281 2013-09-26 08:29:07Z andrius 
;
_cod_original_cell_volume 2188.0(4)
_cod_original_sg_symbol_H-M Pna2(1)
_cod_database_code 7216999

loop_
_symmetry_equiv_pos_as_xyz
'x, y, z'
'-x, -y, z+1/2'
'x+1/2, -y+1/2, z'
'-x+1/2, y+1/2, z+1/2'

loop_
_atom_site_label
_atom_site_type_symbol
_atom_site_fract_x
_atom_site_fract_y
_atom_site_fract_z
_atom_site_U_iso_or_equiv
_atom_site_adp_type
_atom_site_occupancy
_atom_site_symmetry_multiplicity
_atom_site_calc_flag
_atom_site_refinement_flags
C1 C 0.4613(5) 0.6346(3) -0.236(3) 0.030(2) Uani 1 1 d .
C2 C 0.4638(5) 0.6960(4) -0.162(2) 0.024(2) Uani 1 1 d .
C3 C 0.4144(5) 0.7305(3) -0.288(2) 0.030(2) Uani 1 1 d .
H3 H 0.3824 0.7174 -0.4216 0.036 Uiso 1 1 calc R
C4 C 0.4144(5) 0.7856(4) -0.207(2) 0.031(2) Uani 1 1 d .
C5 C 0.4637(5) 0.8047(4) -0.019(2) 0.032(2) Uani 1 1 d .
H5 H 0.4641 0.8415 0.0296 0.038 Uiso 1 1 calc R
C6 C 0.5101(5) 0.7719(4) 0.094(2) 0.033(2) Uani 1 1 d .
C7 C 0.5108(5) 0.7158(4) 0.038(2) 0.029(2) Uani 1 1 d .
H7 H 0.5418 0.6926 0.1319 0.035 Uiso 1 1 calc R
C8 C 0.3092(6) 0.7989(5) -0.479(3) 0.047(3) Uani 1 1 d .
H8A H 0.2863 0.7704 -0.3696 0.056 Uiso 1 1 calc R
H8B H 0.3265 0.7830 -0.6551 0.056 Uiso 1 1 calc R
C9 C 0.2579(6) 0.8442(4) -0.543(3) 0.039(3) Uani 1 1 d .
C10 C 0.1960(7) 0.8492(5) -0.401(3) 0.049(3) Uani 1 1 d .
H10 H 0.1856 0.8242 -0.2581 0.059 Uiso 1 1 calc R
C11 C 0.1477(6) 0.8902(4) -0.459(3) 0.039(3) Uani 1 1 d .
H11 H 0.1060 0.8925 -0.3558 0.047 Uiso 1 1 calc R
C12 C 0.1626(5) 0.9287(4) -0.678(2) 0.029(3) Uani 1 1 d .
C13 C 0.2267(6) 0.9258(5) -0.815(2) 0.046(3) Uani 1 1 d .
H13 H 0.2379 0.9521 -0.9503 0.055 Uiso 1 1 calc R
C14 C 0.2748(5) 0.8850(5) -0.756(4) 0.055(3) Uani 1 1 d .
H14 H 0.3176 0.8838 -0.8517 0.066 Uiso 1 1 calc R
C15 C 0.1093(5) 0.9686(3) -0.769(3) 0.028(2) Uani 1 1 d .
C16 C 0.5667(6) 0.8423(5) 0.347(3) 0.039(3) Uani 1 1 d .
H16A H 0.5243 0.8547 0.4424 0.047 Uiso 1 1 calc R
H16B H 0.5720 0.8629 0.1723 0.047 Uiso 1 1 calc R
C17 C 0.6299(5) 0.8515(5) 0.538(2) 0.041(3) Uani 1 1 d .
C18 C 0.6561(6) 0.8113(4) 0.708(3) 0.046(3) Uani 1 1 d .
H18 H 0.6357 0.7768 0.7041 0.056 Uiso 1 1 calc R
C19 C 0.7124(6) 0.8212(5) 0.886(3) 0.044(3) Uani 1 1 d .
H19 H 0.7299 0.7935 1.0012 0.053 Uiso 1 1 calc R
C20 C 0.7436(5) 0.8739(4) 0.892(2) 0.033(2) Uani 1 1 d .
C21 C 0.7184(6) 0.9145(4) 0.715(3) 0.048(3) Uani 1 1 d .
H21 H 0.7397 0.9487 0.7095 0.058 Uiso 1 1 calc R
C22 C 0.6611(6) 0.9029(4) 0.549(3) 0.045(3) Uani 1 1 d .
H22 H 0.6421 0.9307 0.4377 0.053 Uiso 1 1 calc R
C23 C 0.8060(5) 0.8849(4) 1.071(2) 0.033(2) Uani 1 1 d .
Cd1 Cd 0.44712(3) 0.54590(2) 0.2515(3) 0.02368(18) Uani 1 1 d .
O1 O 0.4330(4) 0.6221(3) -0.4668(17) 0.0310(16) Uani 1 1 d .
O2 O 0.4934(7) 0.6027(12) -0.084(4) 0.799(9) Uani 1 1 d .
O3 O 0.5614(4) 0.7866(3) 0.286(3) 0.050(2) Uani 1 1 d .
O4 O 0.3668(4) 0.8218(3) -0.3187(17) 0.044(2) Uani 1 1 d .
O5 O 0.1210(4) 0.9922(3) -0.9913(17) 0.044(2) Uani 1 1 d .
O6 O 0.0565(3) 0.9781(3) -0.6093(18) 0.0292(17) Uani 1 1 d .
O7 O 0.8379(4) 0.9276(3) 1.0673(18) 0.0389(19) Uani 1 1 d .
O8 O 0.8263(4) 0.8440(3) 1.229(2) 0.0468(19) Uani 1 1 d .
H8 H 0.8647 0.8509 1.2998 0.070 Uiso 1 1 calc R

loop_
_atom_site_aniso_label
_atom_site_aniso_U_11
_atom_site_aniso_U_22
_atom_site_aniso_U_33
_atom_site_aniso_U_23
_atom_site_aniso_U_13
_atom_site_aniso_U_12
C1 0.039(4) 0.022(4) 0.029(5) 0.012(5) -0.030(6) 0.010(3)
C2 0.024(4) 0.021(4) 0.028(5) -0.004(3) -0.006(3) -0.008(4)
C3 0.039(5) 0.023(4) 0.028(6) -0.012(4) -0.013(5) 0.010(4)
C4 0.031(4) 0.034(4) 0.028(6) 0.003(4) -0.008(4) 0.003(4)
C5 0.032(5) 0.028(5) 0.036(6) -0.014(4) -0.007(5) 0.005(4)
C6 0.035(5) 0.034(5) 0.031(5) -0.014(4) -0.003(5) -0.014(4)
C7 0.026(4) 0.025(5) 0.037(6) 0.003(4) -0.002(4) 0.004(4)
C8 0.033(5) 0.040(6) 0.067(8) -0.013(6) -0.008(6) 0.011(5)
C9 0.038(6) 0.036(5) 0.044(6) -0.001(5) -0.005(5) 0.008(5)
C10 0.047(6) 0.041(6) 0.060(7) 0.022(6) -0.002(6) 0.008(5)
C11 0.035(5) 0.035(5) 0.047(6) 0.012(5) 0.003(5) 0.006(4)
C12 0.023(4) 0.030(4) 0.035(7) -0.009(4) -0.002(4) 0.002(4)
C13 0.055(6) 0.040(5) 0.042(8) 0.014(5) 0.011(5) 0.008(5)
C14 0.034(5) 0.074(7) 0.058(7) 0.027(10) -0.004(8) 0.025(5)
C15 0.038(4) 0.019(3) 0.026(5) 0.009(5) 0.008(6) -0.004(3)
C16 0.037(5) 0.038(6) 0.041(6) -0.013(5) -0.018(4) -0.001(5)
C17 0.024(5) 0.068(7) 0.032(5) -0.022(5) -0.013(4) 0.004(5)
C18 0.038(5) 0.041(5) 0.060(9) 0.009(6) -0.019(6) -0.010(4)
C19 0.048(6) 0.042(6) 0.043(6) 0.002(5) -0.006(5) -0.019(5)
C20 0.025(5) 0.041(5) 0.033(5) 0.002(5) -0.007(4) -0.007(4)
C21 0.045(5) 0.035(5) 0.064(9) -0.002(7) -0.015(7) -0.004(4)
C22 0.063(7) 0.029(5) 0.042(6) -0.001(5) -0.012(6) -0.005(5)
C23 0.024(4) 0.037(5) 0.037(6) -0.007(5) 0.003(5) 0.000(4)
Cd1 0.0209(3) 0.0221(3) 0.0280(3) 0.0015(4) -0.0014(4) 0.00103(19)
O1 0.036(3) 0.027(3) 0.030(4) -0.010(3) -0.009(3) 0.003(3)
O2 0.313(7) 1.66(3) 0.426(10) -0.843(12) 0.371(7) -0.726(11)
O3 0.048(4) 0.036(4) 0.067(6) -0.017(5) -0.033(5) 0.000(3)
O4 0.042(4) 0.027(3) 0.063(6) -0.010(3) -0.034(4) 0.016(3)
O5 0.046(4) 0.051(4) 0.035(5) 0.010(4) -0.003(3) 0.015(4)
O6 0.011(3) 0.032(4) 0.045(4) -0.006(3) 0.000(3) 0.001(2)
O7 0.028(3) 0.046(4) 0.042(4) -0.002(4) -0.013(3) -0.005(3)
O8 0.043(4) 0.042(4) 0.056(5) 0.017(5) -0.023(5) -0.013(3)

loop_
_atom_type_symbol
_atom_type_description
_atom_type_scat_dispersion_real
_atom_type_scat_dispersion_imag
_atom_type_scat_source
C C 0.0033 0.0016 'International Tables Vol C Tables 4.2.6.8 and 6.1.1.4'
H H 0.0000 0.0000 'International Tables Vol C Tables 4.2.6.8 and 6.1.1.4'
N N 0.0061 0.0033 'International Tables Vol C Tables 4.2.6.8 and 6.1.1.4'
O O 0.0106 0.0060 'International Tables Vol C Tables 4.2.6.8 and 6.1.1.4'
Cd Cd -0.8075 1.2024 'International Tables Vol C Tables 4.2.6.8 and 6.1.1.4'

loop_
_geom_angle_atom_site_label_1
_geom_angle_atom_site_label_2
_geom_angle_atom_site_label_3
_geom_angle
_geom_angle_site_symmetry_1
_geom_angle_site_symmetry_3
O1 C1 O2 124.5(12) . .
O1 C1 C2 116.7(8) . .
O2 C1 C2 118.2(12) . .
C7 C2 C3 120.7(8) . .
C7 C2 C1 121.1(8) . .
C3 C2 C1 118.1(8) . .
C2 C3 C4 117.8(9) . .
C2 C3 H3 121.1 . .
C4 C3 H3 121.1 . .
C5 C4 O4 118.5(8) . .
C5 C4 C3 120.2(9) . .
O4 C4 C3 121.2(9) . .
C6 C5 C4 121.0(9) . .
C6 C5 H5 119.5 . .
C4 C5 H5 119.5 . .
C5 C6 O3 125.7(9) . .
C5 C6 C7 122.3(9) . .
O3 C6 C7 112.0(9) . .
C2 C7 C6 117.8(9) . .
C2 C7 H7 121.1 . .
C6 C7 H7 121.1 . .
O4 C8 C9 107.9(9) . .
O4 C8 H8A 110.1 . .
C9 C8 H8A 110.1 . .
O4 C8 H8B 110.1 . .
C9 C8 H8B 110.1 . .
H8A C8 H8B 108.4 . .
C10 C9 C14 117.9(10) . .
C10 C9 C8 121.9(11) . .
C14 C9 C8 120.2(10) . .
C9 C10 C11 122.8(11) . .
C9 C10 H10 118.6 . .
C11 C10 H10 118.6 . .
C10 C11 C12 119.3(10) . .
C10 C11 H11 120.3 . .
C12 C11 H11 120.3 . .
C13 C12 C11 118.5(9) . .
C13 C12 C15 120.4(9) . .
C11 C12 C15 120.9(9) . .
C12 C13 C14 121.9(11) . .
C12 C13 H13 119.0 . .
C14 C13 H13 119.1 . .
C13 C14 C9 119.4(11) . .
C13 C14 H14 120.3 . .
C9 C14 H14 120.3 . .
O5 C15 O6 124.4(9) . .
O5 C15 C12 116.2(9) . .
O6 C15 C12 119.4(10) . .
O3 C16 C17 108.9(9) . .
O3 C16 H16A 109.9 . .
C17 C16 H16A 109.9 . .
O3 C16 H16B 109.9 . .
C17 C16 H16B 109.9 . .
H16A C16 H16B 108.3 . .
C18 C17 C22 118.6(10) . .
C18 C17 C16 121.9(11) . .
C22 C17 C16 119.5(11) . .
C17 C18 C19 120.7(10) . .
C17 C18 H18 119.7 . .
C19 C18 H18 119.6 . .
C18 C19 C20 119.8(11) . .
C18 C19 H19 120.1 . .
C20 C19 H19 120.1 . .
C21 C20 C19 119.8(10) . .
C21 C20 C23 119.2(9) . .
C19 C20 C23 120.9(10) . .
C22 C21 C20 118.0(10) . .
C22 C21 H21 121.0 . .
C20 C21 H21 121.0 . .
C21 C22 C17 123.1(11) . .
C21 C22 H22 118.5 . .
C17 C22 H22 118.5 . .
O7 C23 O8 121.7(9) . .
O7 C23 C20 123.5(10) . .
O8 C23 C20 114.8(9) . .
O5 Cd1 O6 103.1(3) 4_546 3_566
O5 Cd1 O2 165.8(5) 4_546 .
O6 Cd1 O2 90.2(6) 3_566 .
O5 Cd1 O1 95.8(3) 4_546 1_556
O6 Cd1 O1 98.8(3) 3_566 1_556
O2 Cd1 O1 86.9(5) . 1_556
O5 Cd1 O7 81.2(3) 4_546 3_464
O6 Cd1 O7 174.9(3) 3_566 3_464
O2 Cd1 O7 85.3(6) . 3_464
O1 Cd1 O7 83.3(3) 1_556 3_464
O5 Cd1 O6 87.4(3) 4_546 4_545
O6 Cd1 O6 92.92(18) 3_566 4_545
O2 Cd1 O6 86.9(5) . 4_545
O1 Cd1 O6 166.8(3) 1_556 4_545
O7 Cd1 O6 84.6(2) 3_464 4_545
C1 O1 Cd1 130.3(6) . 1_554
C1 O2 Cd1 127.1(10) . .
C6 O3 C16 116.2(8) . .
C4 O4 C8 116.6(8) . .
C15 O5 Cd1 130.3(7) . 4_553
C15 O6 Cd1 120.5(7) . 3_464
C15 O6 Cd1 124.7(6) . 4_554
Cd1 O6 Cd1 111.2(3) 3_464 4_554
C23 O7 Cd1 132.8(7) . 3_566
C23 O8 H8 109.5 . .

loop_
_geom_bond_atom_site_label_1
_geom_bond_atom_site_label_2
_geom_bond_distance
_geom_bond_site_symmetry_2
C1 O1 1.246(15) .
C1 O2 1.22(3) .
C1 C2 1.547(12) .
C2 C7 1.382(14) .
C2 C3 1.397(13) .
C3 C4 1.405(12) .
C3 H3 0.9300 .
C4 C5 1.370(14) .
C4 O4 1.372(11) .
C5 C6 1.305(15) .
C5 H5 0.9300 .
C6 O3 1.374(13) .
C6 C7 1.402(14) .
C7 H7 0.9300 .
C8 O4 1.443(13) .
C8 C9 1.508(15) .
C8 H8A 0.9700 .
C8 H8B 0.9700 .
C9 C10 1.359(17) .
C9 C14 1.449(18) .
C10 C11 1.389(15) .
C10 H10 0.9300 .
C11 C12 1.425(15) .
C11 H11 0.9300 .
C12 C13 1.379(15) .
C12 C15 1.471(13) .
C13 C14 1.384(15) .
C13 H13 0.9300 .
C14 H14 0.9300 .
C15 O5 1.213(14) .
C15 O6 1.275(12) .
C16 O3 1.401(13) .
C16 C17 1.516(14) .
C16 H16A 0.9700 .
C16 H16B 0.9700 .
C17 C18 1.362(17) .
C17 C22 1.394(16) .
C18 C19 1.380(17) .
C18 H18 0.9300 .
C19 C20 1.422(15) .
C19 H19 0.9300 .
C20 C21 1.384(16) .
C20 C23 1.477(14) .
C21 C22 1.371(17) .
C21 H21 0.9300 .
C22 H22 0.9300 .
C23 O7 1.210(12) .
C23 O8 1.306(14) .
Cd1 O5 2.207(8) 4_546
Cd1 O6 2.257(6) 3_566
Cd1 O2 2.28(2) .
Cd1 O1 2.305(7) 1_556
Cd1 O7 2.341(7) 3_464
Cd1 O6 2.375(8) 4_545
O1 Cd1 2.305(7) 1_554
O5 Cd1 2.207(8) 4_553
O6 Cd1 2.257(6) 3_464
O6 Cd1 2.375(8) 4_554
O7 Cd1 2.341(7) 3_566
O8 H8 0.8203 .
